data_1562744
loop_
_publ_author_name
'Wang, Xing'
'Peng, Xia'
'Tang, Chunping'
'Zhou, Shuaizhen'
'Ke, Chang-Qiang'
'Liu, Yueling'
'Yao, Sheng'
'Ai, Jing'
'Ye, Yang'

_publ_section_title
;
 Anti-inflammatory Eudesmane Sesquiterpenoids from <i>Artemisia
 hedinii</i>.
;
_journal_issue 5
_journal_name_full 'Journal of natural products'
_journal_page_first 1626
_journal_page_last 1637
_journal_paper_doi 10.1021/acs.jnatprod.1c00177
_journal_volume 84
_journal_year 2021
_chemical_absolute_configuration rmad
_chemical_formula_moiety '0.5(H4 O2), 2(C17 H26 O6)'
_chemical_formula_sum 'C34 H54 O13'
_chemical_formula_weight 670.77
_space_group_crystal_system orthorhombic
_space_group_IT_number 20
_space_group_name_Hall 'C 2c 2'
_space_group_name_H-M_alt 'C 2 2 21'
_atom_sites_solution_hydrogens mixed
_atom_sites_solution_primary dual
_audit_creation_date 2020-08-17
_audit_creation_method
;
Olex2 1.2
(compiled 2018.05.29 svn.r3508 for OlexSys, GUI svn.r5506)
;
_cell_angle_alpha 90
_cell_angle_beta 90
_cell_angle_gamma 90
_cell_formula_units_Z 4
_cell_length_a 7.7064(14)
_cell_length_b 37.225(6)
_cell_length_c 12.4547(17)
_cell_measurement_reflns_used 1903
_cell_measurement_temperature 298
_cell_measurement_theta_max 74.37
_cell_measurement_theta_min 28.64
_cell_volume 3572.9(10)
_computing_cell_refinement 'SAINT V8.40A (?, 2016)'
_computing_data_reduction 'SAINT V8.40A (?, 2016)'
_computing_molecular_graphics 'Olex2 (Dolomanov et al., 2009)'
_computing_publication_material 'Olex2 (Dolomanov et al., 2009)'
_computing_structure_refinement 'ShelXL (Sheldrick, 2015)'
_computing_structure_solution 'XT (Sheldrick, 2015)'
_diffrn_ambient_temperature 298
_diffrn_measured_fraction_theta_full 0.994
_diffrn_measured_fraction_theta_max 0.991
_diffrn_measurement_device_type 'Bruker D8 VENTURE'
_diffrn_measurement_method '\f and \w scans'
_diffrn_radiation_type CuK\a
_diffrn_radiation_wavelength 1.54178
_diffrn_reflns_av_R_equivalents 0.0446
_diffrn_reflns_av_unetI/netI 0.0242
_diffrn_reflns_Laue_measured_fraction_full 0.994
_diffrn_reflns_Laue_measured_fraction_max 0.991
_diffrn_reflns_limit_h_max 9
_diffrn_reflns_limit_h_min -9
_diffrn_reflns_limit_k_max 45
_diffrn_reflns_limit_k_min -44
_diffrn_reflns_limit_l_max 15
_diffrn_reflns_limit_l_min -15
_diffrn_reflns_number 26573
_diffrn_reflns_point_group_measured_fraction_full 0.995
_diffrn_reflns_point_group_measured_fraction_max 0.993
_diffrn_reflns_theta_full 67.679
_diffrn_reflns_theta_max 74.668
_diffrn_reflns_theta_min 4.271
_diffrn_standards_number 0
_exptl_absorpt_coefficient_mu 0.789
_exptl_absorpt_correction_T_max 0.7538
_exptl_absorpt_correction_T_min 0.5894
_exptl_absorpt_correction_type multi-scan
_exptl_absorpt_process_details
'SADABS-2016/2 (Bruker,2016/2) was used for absorption correction. wR2(int) was 0.1560 before and 0.0641 after correction. The Ratio of minimum to maximum transmission is 0.7819. The \l/2 correction factor is Not present.'
_exptl_crystal_colour colourless
_exptl_crystal_colour_primary colourless
_exptl_crystal_density_diffrn 1.247
_exptl_crystal_description block
_exptl_crystal_F_000 1448
_exptl_crystal_size_max 0.15
_exptl_crystal_size_mid 0.11
_exptl_crystal_size_min 0.08
_refine_diff_density_max 0.179
_refine_diff_density_min -0.153
_refine_diff_density_rms 0.037
_refine_ls_abs_structure_details
;
 Flack x determined using 1411 quotients [(I+)-(I-)]/[(I+)+(I-)]
 (Parsons, Flack and Wagner, Acta Cryst. B69 (2013) 249-259).
;
_refine_ls_abs_structure_Flack 0.07(7)
_refine_ls_extinction_method none
_refine_ls_goodness_of_fit_ref 1.055
_refine_ls_hydrogen_treatment constr
_refine_ls_matrix_type full
_refine_ls_number_parameters 222
_refine_ls_number_reflns 3664
_refine_ls_number_restraints 0
_refine_ls_restrained_S_all 1.055
_refine_ls_R_factor_all 0.0408
_refine_ls_R_factor_gt 0.0378
_refine_ls_shift/su_max 0.000
_refine_ls_shift/su_mean 0.000
_refine_ls_structure_factor_coef Fsqd
_refine_ls_weighting_details 'w=1/[\s^2^(Fo^2^)+(0.0631P)^2^+0.7073P] where P=(Fo^2^+2Fc^2^)/3'
_refine_ls_weighting_scheme calc
_refine_ls_wR_factor_gt 0.1047
_refine_ls_wR_factor_ref 0.1087
_reflns_Friedel_coverage 0.759
_reflns_Friedel_fraction_full 0.997
_reflns_Friedel_fraction_max 0.994
_reflns_number_gt 3446
_reflns_number_total 3664
_reflns_threshold_expression 'I > 2\s(I)'
_cod_data_source_file np1c00177_si_005.cif
_cod_data_source_block tt
_cod_depositor_comments 'Adding full bibliography for 1562743--1562751.cif.'
_cod_database_code 1562744
_shelx_shelxl_version_number 2018/3
_shelx_space_group_comment
;
The symmetry employed for this shelxl refinement is uniquely defined
by the following loop, which should always be used as a source of
symmetry information in preference to the above space-group names.
They are only intended as comments.
;
_shelx_estimated_absorpt_t_max 0.940
_shelx_estimated_absorpt_t_min 0.891
_olex2_refinement_description
;
1. Fixed Uiso
 At 1.2 times of:
  All C(H) groups, All C(H,H) groups
 At 1.5 times of:
  All C(H,H,H) groups, All O(H) groups, All O(H,H) groups
2. Others
 Fixed Sof: H3C(0.5) H3D(0.5)
3.a Free rotating group:
 O3(H3C,H3D)
3.b Ternary CH refined with riding coordinates:
 C7(H7), C9(H9)
3.c Secondary CH2 refined with riding coordinates:
 C13(H13A,H13B), C6(H6A,H6B), C8(H8A,H8B), C3(H3A,H3B), C1(H1A,H1B), C2(H2A,H2B)
3.d Idealised Me refined as rotating group:
 C14(H14A,H14B,H14C), C15(H15A,H15B,H15C), C2'(H2'A,H2'B,H2'C)
3.e Idealised tetrahedral OH refined as rotating group:
 O4(H4), O5(H5), O6(H6)
;
_olex2_submission_special_instructions 'No special instructions were received'

loop_
_space_group_symop_operation_xyz
'x, y, z'
'-x, -y, z+1/2'
'-x, y, -z+1/2'
'x, -y, -z'
'x+1/2, y+1/2, z'
'-x+1/2, -y+1/2, z+1/2'
'-x+1/2, y+1/2, -z+1/2'
'x+1/2, -y+1/2, -z'

loop_
_atom_site_label
_atom_site_type_symbol
_atom_site_fract_x
_atom_site_fract_y
_atom_site_fract_z
_atom_site_U_iso_or_equiv
_atom_site_adp_type
_atom_site_occupancy
_atom_site_site_symmetry_order
_atom_site_calc_flag
_atom_site_refinement_flags_posn
_atom_site_refinement_flags_adp
_atom_site_refinement_flags_occupancy
_atom_site_disorder_assembly
_atom_site_disorder_group
O3 O 0.500000 0.26064(6) 0.750000 0.0499(5) Uani 1 2 d S T P . .
H3C H 0.446794 0.251170 0.697326 0.075 Uiso 0.5 1 d G . . . .
H3D H 0.543500 0.242957 0.783745 0.075 Uiso 0.5 1 d G . . . .
O4 O 0.7607(2) 0.30538(4) 0.67978(10) 0.0479(4) Uani 1 1 d . . . . .
H4 H 0.679987 0.291115 0.674999 0.072 Uiso 1 1 calc GR . . . .
O7 O 0.8725(2) 0.28437(5) 0.40924(11) 0.0575(4) Uani 1 1 d . . . . .
O5 O 1.1150(2) 0.29200(5) 0.61639(13) 0.0585(4) Uani 1 1 d . . . . .
H5 H 1.137135 0.292781 0.680747 0.088 Uiso 1 1 calc GR . . . .
O6 O 0.7194(3) 0.25495(5) 0.53268(14) 0.0662(5) Uani 1 1 d . . . . .
H6 H 0.691427 0.242257 0.481723 0.099 Uiso 1 1 calc GR . . . .
O1 O 0.6443(2) 0.44220(4) 0.60135(17) 0.0655(5) Uani 1 1 d . . . . .
C12 C 0.8081(2) 0.28212(5) 0.49830(15) 0.0412(4) Uani 1 1 d . . . . .
C13 C 1.0164(2) 0.32287(6) 0.58697(16) 0.0432(4) Uani 1 1 d . . . . .
H13A H 1.059280 0.332275 0.519362 0.052 Uiso 1 1 calc R . . . .
H13B H 1.030645 0.341347 0.641161 0.052 Uiso 1 1 calc R . . . .
C11 C 0.8235(2) 0.31364(5) 0.57574(13) 0.0373(4) Uani 1 1 d . . . . .
C6 C 0.5280(3) 0.33605(6) 0.50842(18) 0.0471(5) Uani 1 1 d . . . . .
H6A H 0.519416 0.314630 0.464367 0.056 Uiso 1 1 calc R . . . .
H6B H 0.474734 0.330870 0.577253 0.056 Uiso 1 1 calc R . . . .
C5 C 0.4311(3) 0.36624(7) 0.45493(17) 0.0489(5) Uani 1 1 d . . . . .
C7 C 0.7209(2) 0.34533(5) 0.52571(14) 0.0399(4) Uani 1 1 d . . . . .
H7 H 0.771498 0.350290 0.455070 0.048 Uiso 1 1 calc R . . . .
C9 C 0.6394(3) 0.40991(6) 0.53556(19) 0.0506(5) Uani 1 1 d . . . . .
H9 H 0.699672 0.414951 0.467954 0.061 Uiso 1 1 calc R . . . .
C8 C 0.7334(3) 0.37969(6) 0.59172(17) 0.0480(5) Uani 1 1 d . . . . .
H8A H 0.682593 0.375793 0.662012 0.058 Uiso 1 1 calc R . . . .
H8B H 0.854354 0.386117 0.601501 0.058 Uiso 1 1 calc R . . . .
C4 C 0.3303(3) 0.36084(9) 0.36756(18) 0.0614(6) Uani 1 1 d . . . . .
C10 C 0.4461(3) 0.40278(6) 0.5100(2) 0.0536(5) Uani 1 1 d . . . . .
O2 O 0.9172(4) 0.45367(8) 0.5587(4) 0.1467(17) Uani 1 1 d . . . . .
C14 C 0.3389(4) 0.40188(8) 0.6140(2) 0.0695(7) Uani 1 1 d . . . . .
H14A H 0.217902 0.399903 0.596626 0.104 Uiso 1 1 calc GR . . . .
H14B H 0.358361 0.423584 0.653900 0.104 Uiso 1 1 calc GR . . . .
H14C H 0.373375 0.381595 0.656582 0.104 Uiso 1 1 calc GR . . . .
C15 C 0.2977(4) 0.32542(10) 0.3154(2) 0.0814(9) Uani 1 1 d . . . . .
H15A H 0.376123 0.307852 0.344287 0.122 Uiso 1 1 calc GR . . . .
H15B H 0.315847 0.327510 0.239405 0.122 Uiso 1 1 calc GR . . . .
H15C H 0.180349 0.318079 0.328957 0.122 Uiso 1 1 calc GR . . . .
C1' C 0.7879(4) 0.46141(8) 0.6054(4) 0.0888(11) Uani 1 1 d . . . . .
C3 C 0.2338(5) 0.39096(12) 0.3141(3) 0.0935(11) Uani 1 1 d . . . . .
H3A H 0.294377 0.397311 0.248490 0.112 Uiso 1 1 calc R . . . .
H3B H 0.119486 0.382351 0.293997 0.112 Uiso 1 1 calc R . . . .
C1 C 0.3813(5) 0.43322(9) 0.4363(3) 0.0861(9) Uani 1 1 d . . . . .
H1A H 0.363575 0.454740 0.478803 0.103 Uiso 1 1 calc R . . . .
H1B H 0.469650 0.438445 0.383037 0.103 Uiso 1 1 calc R . . . .
C2' C 0.7707(6) 0.49284(10) 0.6798(5) 0.1208(17) Uani 1 1 d . . . . .
H2'A H 0.658063 0.503467 0.671263 0.181 Uiso 1 1 calc GR . . . .
H2'B H 0.858355 0.510308 0.663124 0.181 Uiso 1 1 calc GR . . . .
H2'C H 0.784797 0.484897 0.752586 0.181 Uiso 1 1 calc GR . . . .
C2 C 0.2131(5) 0.42362(13) 0.3795(3) 0.1025(13) Uani 1 1 d . . . . .
H2A H 0.122514 0.419800 0.432387 0.123 Uiso 1 1 calc R . . . .
H2B H 0.177975 0.443426 0.333789 0.123 Uiso 1 1 calc R . . . .

loop_
_atom_site_aniso_label
_atom_site_aniso_U_11
_atom_site_aniso_U_22
_atom_site_aniso_U_33
_atom_site_aniso_U_23
_atom_site_aniso_U_13
_atom_site_aniso_U_12
O3 0.0542(12) 0.0596(12) 0.0359(10) 0.000 0.0031(9) 0.000
O4 0.0580(9) 0.0564(8) 0.0293(6) 0.0003(6) 0.0006(6) -0.0116(6)
O7 0.0742(10) 0.0619(9) 0.0364(7) -0.0070(7) 0.0038(7) 0.0047(8)
O5 0.0614(9) 0.0622(10) 0.0519(8) -0.0108(7) -0.0197(7) 0.0181(8)
O6 0.0930(14) 0.0537(9) 0.0518(9) -0.0077(7) 0.0000(9) -0.0257(9)
O1 0.0646(10) 0.0476(9) 0.0843(12) -0.0105(8) 0.0017(10) 0.0052(7)
C12 0.0447(9) 0.0454(10) 0.0336(8) -0.0007(8) -0.0052(8) -0.0016(8)
C13 0.0412(9) 0.0490(10) 0.0393(9) -0.0034(8) -0.0037(7) 0.0013(8)
C11 0.0425(9) 0.0418(9) 0.0277(8) -0.0005(7) -0.0024(7) -0.0020(7)
C6 0.0428(10) 0.0545(11) 0.0439(10) -0.0015(9) -0.0081(8) -0.0035(8)
C5 0.0387(9) 0.0683(13) 0.0397(10) 0.0036(9) -0.0023(8) 0.0033(9)
C7 0.0403(9) 0.0461(10) 0.0333(8) -0.0013(7) -0.0033(7) -0.0017(7)
C9 0.0514(11) 0.0485(11) 0.0521(11) -0.0017(9) 0.0012(10) 0.0035(9)
C8 0.0478(10) 0.0485(11) 0.0477(10) -0.0068(9) -0.0080(9) 0.0032(8)
C4 0.0419(10) 0.0999(19) 0.0424(11) 0.0090(12) -0.0044(9) -0.0024(12)
C10 0.0477(11) 0.0591(13) 0.0539(12) 0.0051(10) -0.0022(10) 0.0094(9)
O2 0.0817(16) 0.0934(18) 0.265(5) -0.065(2) 0.049(2) -0.0225(14)
C14 0.0578(14) 0.0811(18) 0.0696(16) -0.0131(14) 0.0133(13) 0.0058(13)
C15 0.0648(15) 0.130(3) 0.0495(13) -0.0111(16) -0.0108(12) -0.0240(18)
C1' 0.0692(18) 0.0538(15) 0.144(3) -0.0208(18) 0.003(2) -0.0003(13)
C3 0.0711(19) 0.141(3) 0.0688(18) 0.027(2) -0.0260(16) 0.012(2)
C1 0.0791(18) 0.0780(19) 0.101(2) 0.0250(18) -0.0149(18) 0.0167(16)
C2' 0.105(3) 0.071(2) 0.186(5) -0.048(3) -0.014(3) -0.004(2)
C2 0.080(2) 0.127(3) 0.100(3) 0.036(2) -0.017(2) 0.033(2)

loop_
_atom_type_symbol
_atom_type_description
_atom_type_scat_dispersion_real
_atom_type_scat_dispersion_imag
_atom_type_scat_source
C C 0.0181 0.0091 'International Tables Vol C Tables 4.2.6.8 and 6.1.1.4'
H H 0.0000 0.0000 'International Tables Vol C Tables 4.2.6.8 and 6.1.1.4'
O O 0.0492 0.0322 'International Tables Vol C Tables 4.2.6.8 and 6.1.1.4'

loop_
_geom_angle_atom_site_label_1
_geom_angle_atom_site_label_2
_geom_angle_atom_site_label_3
_geom_angle
_geom_angle_site_symmetry_1
_geom_angle_site_symmetry_3
_geom_angle_publ_flag
H3C O3 H3C 131.0 . 3_656 ?
H3C O3 H3D 104.5 3_656 3_656 ?
H3C O3 H3D 26.8 . 3_656 ?
H3C O3 H3D 104.5 . . ?
H3D O3 H3C 26.7 . 3_656 ?
H3D O3 H3D 78.5 . 3_656 ?
C11 O4 H4 109.5 . . ?
C13 O5 H5 109.5 . . ?
C12 O6 H6 109.5 . . ?
C1' O1 C9 119.5(2) . . ?
O7 C12 O6 124.79(19) . . ?
O7 C12 C11 119.44(18) . . ?
O6 C12 C11 115.72(16) . . ?
O5 C13 H13A 109.4 . . ?
O5 C13 H13B 109.4 . . ?
O5 C13 C11 111.11(17) . . ?
H13A C13 H13B 108.0 . . ?
C11 C13 H13A 109.4 . . ?
C11 C13 H13B 109.4 . . ?
O4 C11 C12 112.64(15) . . ?
O4 C11 C13 107.25(15) . . ?
O4 C11 C7 111.00(15) . . ?
C12 C11 C13 107.82(15) . . ?
C12 C11 C7 106.95(14) . . ?
C13 C11 C7 111.17(15) . . ?
H6A C6 H6B 107.9 . . ?
C5 C6 H6A 109.2 . . ?
C5 C6 H6B 109.2 . . ?
C5 C6 C7 111.90(17) . . ?
C7 C6 H6A 109.2 . . ?
C7 C6 H6B 109.2 . . ?
C6 C5 C10 115.38(17) . . ?
C4 C5 C6 122.0(2) . . ?
C4 C5 C10 122.5(2) . . ?
C11 C7 H7 107.5 . . ?
C6 C7 C11 112.18(16) . . ?
C6 C7 H7 107.5 . . ?
C8 C7 C11 112.91(15) . . ?
C8 C7 C6 108.96(16) . . ?
C8 C7 H7 107.5 . . ?
O1 C9 H9 108.2 . . ?
O1 C9 C8 110.00(18) . . ?
O1 C9 C10 106.44(18) . . ?
C8 C9 H9 108.2 . . ?
C8 C9 C10 115.46(19) . . ?
C10 C9 H9 108.2 . . ?
C7 C8 H8A 109.6 . . ?
C7 C8 H8B 109.6 . . ?
C9 C8 C7 110.18(17) . . ?
C9 C8 H8A 109.6 . . ?
C9 C8 H8B 109.6 . . ?
H8A C8 H8B 108.1 . . ?
C5 C4 C15 125.3(3) . . ?
C5 C4 C3 122.1(3) . . ?
C15 C4 C3 112.6(2) . . ?
C5 C10 C9 108.55(17) . . ?
C5 C10 C14 108.6(2) . . ?
C5 C10 C1 111.2(2) . . ?
C14 C10 C9 110.4(2) . . ?
C14 C10 C1 110.1(2) . . ?
C1 C10 C9 108.0(2) . . ?
C10 C14 H14A 109.5 . . ?
C10 C14 H14B 109.5 . . ?
C10 C14 H14C 109.5 . . ?
H14A C14 H14B 109.5 . . ?
H14A C14 H14C 109.5 . . ?
H14B C14 H14C 109.5 . . ?
C4 C15 H15A 109.5 . . ?
C4 C15 H15B 109.5 . . ?
C4 C15 H15C 109.5 . . ?
H15A C15 H15B 109.5 . . ?
H15A C15 H15C 109.5 . . ?
H15B C15 H15C 109.5 . . ?
O1 C1' C2' 111.9(3) . . ?
O2 C1' O1 123.6(3) . . ?
O2 C1' C2' 124.5(3) . . ?
C4 C3 H3A 108.5 . . ?
C4 C3 H3B 108.5 . . ?
H3A C3 H3B 107.5 . . ?
C2 C3 C4 115.1(3) . . ?
C2 C3 H3A 108.5 . . ?
C2 C3 H3B 108.5 . . ?
C10 C1 H1A 109.1 . . ?
C10 C1 H1B 109.1 . . ?
H1A C1 H1B 107.9 . . ?
C2 C1 C10 112.4(3) . . ?
C2 C1 H1A 109.1 . . ?
C2 C1 H1B 109.1 . . ?
C1' C2' H2'A 109.5 . . ?
C1' C2' H2'B 109.5 . . ?
C1' C2' H2'C 109.5 . . ?
H2'A C2' H2'B 109.5 . . ?
H2'A C2' H2'C 109.5 . . ?
H2'B C2' H2'C 109.5 . . ?
C3 C2 C1 111.1(3) . . ?
C3 C2 H2A 109.4 . . ?
C3 C2 H2B 109.4 . . ?
C1 C2 H2A 109.4 . . ?
C1 C2 H2B 109.4 . . ?
H2A C2 H2B 108.0 . . ?

loop_
_geom_bond_atom_site_label_1
_geom_bond_atom_site_label_2
_geom_bond_distance
_geom_bond_site_symmetry_2
_geom_bond_publ_flag
O3 H3C 0.8501 . ?
O3 H3C 0.85(4) 3_656 ?
O3 H3D 0.85(5) 3_656 ?
O3 H3D 0.8498 . ?
O4 H4 0.8200 . ?
O4 C11 1.417(2) . ?
O7 C12 1.218(3) . ?
O5 H5 0.8200 . ?
O5 C13 1.426(3) . ?
O6 H6 0.8200 . ?
O6 C12 1.293(3) . ?
O1 C9 1.455(3) . ?
O1 C1' 1.318(4) . ?
C12 C11 1.524(2) . ?
C13 H13A 0.9700 . ?
C13 H13B 0.9700 . ?
C13 C11 1.532(3) . ?
C11 C7 1.551(3) . ?
C6 H6A 0.9700 . ?
C6 H6B 0.9700 . ?
C6 C5 1.505(3) . ?
C6 C7 1.541(3) . ?
C5 C4 1.352(3) . ?
C5 C10 1.528(3) . ?
C7 H7 0.9800 . ?
C7 C8 1.524(3) . ?
C9 H9 0.9800 . ?
C9 C8 1.510(3) . ?
C9 C10 1.546(3) . ?
C8 H8A 0.9700 . ?
C8 H8B 0.9700 . ?
C4 C15 1.491(4) . ?
C4 C3 1.501(4) . ?
C10 C14 1.537(4) . ?
C10 C1 1.542(4) . ?
O2 C1' 1.189(5) . ?
C14 H14A 0.9600 . ?
C14 H14B 0.9600 . ?
C14 H14C 0.9600 . ?
C15 H15A 0.9600 . ?
C15 H15B 0.9600 . ?
C15 H15C 0.9600 . ?
C1' C2' 1.498(5) . ?
C3 H3A 0.9700 . ?
C3 H3B 0.9700 . ?
C3 C2 1.473(6) . ?
C1 H1A 0.9700 . ?
C1 H1B 0.9700 . ?
C1 C2 1.520(5) . ?
C2' H2'A 0.9600 . ?
C2' H2'B 0.9600 . ?
C2' H2'C 0.9600 . ?
C2 H2A 0.9700 . ?
C2 H2B 0.9700 . ?
